data_4123265
loop_
_publ_author_name
'Tsurumaki, Eiji'
'Sung, Jooyoung'
'Kim, Dongho'
'Osuka, Atsuhiro'

_publ_section_title
;
 Subporphyrinato Boron(III) Hydrides.
;
_journal_issue 3
_journal_name_full 'Journal of the American Chemical Society'
_journal_page_first 1056
_journal_page_last 1059
_journal_paper_doi 10.1021/ja5126269
_journal_volume 137
_journal_year 2015
_chemical_formula_moiety 'C36 H28 B N3 O3'
_chemical_formula_sum 'C36 H28 B N3 O3'
_chemical_formula_weight 561.42
_chemical_name_systematic
; 
 ? 
;
_space_group_IT_number 14
_symmetry_cell_setting monoclinic
_symmetry_Int_Tables_number 14
_symmetry_space_group_name_Hall '-P 2ybc'
_symmetry_space_group_name_H-M 'P 1 21/c 1'
_atom_sites_solution_hydrogens geom
_atom_sites_solution_primary direct
_atom_sites_solution_secondary difmap
_audit_creation_method SHELXL-97
_cell_angle_alpha 90.00
_cell_angle_beta 100.216(8)
_cell_angle_gamma 90.00
_cell_formula_units_Z 4
_cell_length_a 7.344(3)
_cell_length_b 23.638(10)
_cell_length_c 16.023(7)
_cell_measurement_reflns_used 1904
_cell_measurement_temperature 273(2)
_cell_measurement_theta_max 68.2
_cell_measurement_theta_min 25.7
_cell_volume 2737(2)
_computing_structure_refinement 'SHELXL-97 (Sheldrick, 1997)'
_computing_structure_solution 'SHELXS-97 (Sheldrick, 1990)'
_diffrn_ambient_temperature 273(2)
_diffrn_detector_area_resol_mean 5.8140
_diffrn_measured_fraction_theta_full 0.985
_diffrn_measured_fraction_theta_max 0.985
_diffrn_measurement_device_type 'Rigaku XtaLAB P200'
_diffrn_measurement_method \w
_diffrn_radiation_monochromator graphite
_diffrn_radiation_source 'fine-focus sealed tube'
_diffrn_radiation_type CuK\a
_diffrn_radiation_wavelength 1.54187
_diffrn_reflns_av_R_equivalents 0.0427
_diffrn_reflns_av_sigmaI/netI 0.0316
_diffrn_reflns_limit_h_max 7
_diffrn_reflns_limit_h_min -8
_diffrn_reflns_limit_k_max 23
_diffrn_reflns_limit_k_min -26
_diffrn_reflns_limit_l_max 18
_diffrn_reflns_limit_l_min -18
_diffrn_reflns_number 17365
_diffrn_reflns_theta_full 65.00
_diffrn_reflns_theta_max 65.00
_diffrn_reflns_theta_min 6.54
_exptl_absorpt_coefficient_mu 0.691
_exptl_absorpt_correction_T_max 0.9663
_exptl_absorpt_correction_T_min 0.959
_exptl_absorpt_correction_type multi-scan
_exptl_absorpt_process_details 'REQAB (Rigaku, 1998)'
_exptl_crystal_colour red
_exptl_crystal_density_diffrn 1.362
_exptl_crystal_density_method 'not measured'
_exptl_crystal_description prism
_exptl_crystal_F_000 1176
_exptl_crystal_size_max 0.35
_exptl_crystal_size_mid 0.05
_exptl_crystal_size_min 0.05
_refine_diff_density_max 0.206
_refine_diff_density_min -0.231
_refine_diff_density_rms 0.048
_refine_ls_extinction_method none
_refine_ls_goodness_of_fit_ref 1.022
_refine_ls_hydrogen_treatment mixed
_refine_ls_matrix_type full
_refine_ls_number_parameters 453
_refine_ls_number_reflns 4593
_refine_ls_number_restraints 72
_refine_ls_restrained_S_all 1.014
_refine_ls_R_factor_all 0.0683
_refine_ls_R_factor_gt 0.0551
_refine_ls_shift/su_max 0.064
_refine_ls_shift/su_mean 0.002
_refine_ls_structure_factor_coef Fsqd
_refine_ls_weighting_details 'calc w=1/[\s^2^(Fo^2^)+(0.1000P)^2^+1.0055P] where P=(Fo^2^+2Fc^2^)/3'
_refine_ls_weighting_scheme calc
_refine_ls_wR_factor_gt 0.1485
_refine_ls_wR_factor_ref 0.1667
_reflns_number_gt 3657
_reflns_number_total 4593
_reflns_threshold_expression >2sigma(I)
_cod_data_source_file ja5126269_si_003.cif
_cod_data_source_block 40516tsu
_cod_depositor_comments
;
The following automatic conversions were performed:

'_exptl_absorpt_correction_type' value 'Multi-scan' changed to
'multi-scan' according to
/home/saulius/struct/COD-crude-data--automatic-downloads/rss-feeds/ACS/lib/dictionaries/cif_core.dic
dictionary named 'cif_core.dic' version 2.4.2 from 2011-04-26.

Automatic conversion script
Id: cif_fix_values 2935 2014-11-11 08:27:57Z andrius 

 Adding full bibliography for 4123265--4123269.cif.
;
_cod_original_sg_symbol_H-M 'P 21/c'
_cod_database_code 4123265

loop_
_symmetry_equiv_pos_as_xyz
'x, y, z'
'-x, y+1/2, -z+1/2'
'-x, -y, -z'
'x, -y-1/2, z-1/2'

loop_
_atom_site_label
_atom_site_type_symbol
_atom_site_fract_x
_atom_site_fract_y
_atom_site_fract_z
_atom_site_U_iso_or_equiv
_atom_site_adp_type
_atom_site_occupancy
_atom_site_symmetry_multiplicity
_atom_site_calc_flag
_atom_site_refinement_flags
_atom_site_disorder_assembly
_atom_site_disorder_group
C1 C 0.8065(3) 0.90822(9) 0.88109(14) 0.0354(5) Uani 1 1 d . . .
C2 C 0.6530(3) 0.93004(9) 0.91577(15) 0.0385(5) Uani 1 1 d . . .
H2 H 0.5525 0.9092 0.9269 0.046 Uiso 1 1 calc R . .
C3 C 0.6808(3) 0.98677(9) 0.92950(15) 0.0383(5) Uani 1 1 d . . .
H3 H 0.6013 1.0113 0.9509 0.046 Uiso 1 1 calc R . .
C4 C 0.8536(3) 1.00220(9) 0.90526(14) 0.0357(5) Uani 1 1 d . . .
C5 C 0.9404(3) 1.05407(9) 0.88978(15) 0.0372(5) Uani 1 1 d . . .
C6 C 1.0926(3) 1.05181(9) 0.84523(15) 0.0380(5) Uani 1 1 d . A .
C7 C 1.1720(3) 1.09205(9) 0.79497(16) 0.0411(5) Uani 1 1 d . . .
H4 H 1.1519 1.1309 0.7939 0.049 Uiso 1 1 calc R . .
C8 C 1.2825(3) 1.06339(9) 0.74874(16) 0.0421(5) Uani 1 1 d . . .
H5 H 1.3527 1.0795 0.7120 0.051 Uiso 1 1 calc R . .
C9 C 1.2710(3) 1.00440(9) 0.76701(15) 0.0381(5) Uani 1 1 d . A .
C10 C 1.3112(3) 0.95471(9) 0.72300(15) 0.0386(5) Uani 1 1 d . . .
C11 C 1.2081(3) 0.90490(9) 0.73295(15) 0.0384(5) Uani 1 1 d . A .
C12 C 1.1630(3) 0.85364(10) 0.68593(16) 0.0456(6) Uani 1 1 d . . .
H6 H 1.2159 0.8412 0.6406 0.055 Uiso 1 1 calc R A .
C13 C 1.0278(3) 0.82600(10) 0.71960(16) 0.0443(6) Uani 1 1 d . A .
H7 H 0.9724 0.7919 0.7005 0.053 Uiso 1 1 calc R . .
C14 C 0.9868(3) 0.85898(9) 0.78935(15) 0.0383(5) Uani 1 1 d . . .
C15 C 0.8444(3) 0.85749(9) 0.83911(14) 0.0361(5) Uani 1 1 d . A .
C16 C 0.8603(3) 1.10970(9) 0.90507(15) 0.0377(5) Uani 1 1 d . . .
C17 C 0.6700(3) 1.11887(9) 0.88476(16) 0.0416(5) Uani 1 1 d . . .
H8 H 0.5933 1.0894 0.8618 0.050 Uiso 1 1 calc R . .
C18 C 0.5918(3) 1.17091(10) 0.89788(17) 0.0465(6) Uani 1 1 d . . .
H9 H 0.4644 1.1759 0.8843 0.056 Uiso 1 1 calc R . .
C19 C 0.7052(3) 1.21534(10) 0.93142(16) 0.0439(6) Uani 1 1 d . . .
C20 C 0.8954(3) 1.20748(9) 0.95029(15) 0.0436(5) Uani 1 1 d . . .
H10 H 0.9720 1.2374 0.9717 0.052 Uiso 1 1 calc R . .
C21 C 0.9715(3) 1.15541(9) 0.93741(15) 0.0412(5) Uani 1 1 d . . .
H11 H 1.0991 1.1507 0.9505 0.049 Uiso 1 1 calc R . .
O1 O 0.6422(2) 1.26815(7) 0.94777(12) 0.0534(5) Uani 1 1 d . . .
C22 C 0.4471(4) 1.27747(12) 0.9253(2) 0.0669(8) Uani 1 1 d . . .
H29 H 0.4189 1.3156 0.9393 0.100 Uiso 1 1 calc R . .
H30 H 0.3829 1.2515 0.9559 0.100 Uiso 1 1 calc R . .
H31 H 0.4086 1.2715 0.8655 0.100 Uiso 1 1 calc R . .
C30 C 0.7343(3) 0.80526(9) 0.84049(14) 0.0364(5) Uani 1 1 d . . .
C31 C 0.8249(3) 0.75281(9) 0.84899(15) 0.0387(5) Uani 1 1 d . A .
H22 H 0.9528 0.7516 0.8532 0.046 Uiso 1 1 calc R . .
C32 C 0.7284(3) 0.70306(9) 0.85117(14) 0.0384(5) Uani 1 1 d . . .
H23 H 0.7915 0.6688 0.8569 0.046 Uiso 1 1 calc R A .
C33 C 0.5378(3) 0.70380(9) 0.84486(14) 0.0376(5) Uani 1 1 d . A .
C34 C 0.4449(3) 0.75484(9) 0.83551(18) 0.0471(6) Uani 1 1 d . . .
H24 H 0.3168 0.7557 0.8307 0.057 Uiso 1 1 calc R A .
C35 C 0.5431(3) 0.80488(9) 0.83334(17) 0.0454(6) Uani 1 1 d . A .
H25 H 0.4791 0.8390 0.8269 0.054 Uiso 1 1 calc R . .
O3 O 0.4549(2) 0.65201(6) 0.84887(11) 0.0447(4) Uani 1 1 d . . .
C36 C 0.2578(3) 0.65079(10) 0.8374(2) 0.0538(7) Uani 1 1 d . A .
H36 H 0.2169 0.6125 0.8418 0.081 Uiso 1 1 calc R . .
H37 H 0.2068 0.6655 0.7824 0.081 Uiso 1 1 calc R . .
H38 H 0.2172 0.6735 0.8802 0.081 Uiso 1 1 calc R . .
N1 N 0.9259(2) 0.95263(7) 0.88201(12) 0.0352(4) Uani 1 1 d . . .
N2 N 1.1664(2) 1.00067(7) 0.82908(12) 0.0352(4) Uani 1 1 d . . .
N3 N 1.1036(2) 0.90395(7) 0.79569(12) 0.0362(4) Uani 1 1 d . A .
B1 B 1.1206(3) 0.94549(10) 0.86699(17) 0.0354(5) Uani 1 1 d . A .
H1 H 1.239(2) 0.9286(6) 0.9293(9) 0.000(3) Uiso 1 1 d . . .
C37 C 1.6240(6) 0.98426(18) 0.7044(3) 0.0346(9) Uani 0.751(7) 1 d P A 1
H39 H 1.6365 1.0037 0.7555 0.042 Uiso 0.751(7) 1 calc PR A 1
O4 O 1.9052(4) 0.95688(10) 0.54575(16) 0.0557(10) Uani 0.751(7) 1 d P A 1
C38 C 1.4565(7) 0.9563(2) 0.6737(4) 0.0366(11) Uani 0.751(7) 1 d P A 1
C39 C 1.7698(5) 0.98381(15) 0.6613(3) 0.0342(8) Uani 0.751(7) 1 d P A 1
H40 H 1.8800 1.0018 0.6841 0.041 Uiso 0.751(7) 1 calc PR A 1
C40 C 1.7523(8) 0.95624(16) 0.5833(4) 0.0415(11) Uani 0.751(7) 1 d P A 1
C41 C 1.4404(7) 0.9312(2) 0.5947(3) 0.0533(12) Uani 0.751(7) 1 d P A 1
H41 H 1.3295 0.9138 0.5712 0.064 Uiso 0.751(7) 1 calc PR A 1
C42 C 1.5878(8) 0.93128(17) 0.5486(3) 0.0574(13) Uani 0.751(7) 1 d P A 1
H42 H 1.5732 0.9146 0.4953 0.069 Uiso 0.751(7) 1 calc PR A 1
C43 C 1.8975(15) 0.9270(3) 0.4696(5) 0.089(3) Uani 0.751(7) 1 d P A 1
H43 H 2.0129 0.9311 0.4499 0.133 Uiso 0.751(7) 1 calc PR A 1
H44 H 1.7991 0.9418 0.4278 0.133 Uiso 0.751(7) 1 calc PR A 1
H45 H 1.8752 0.8877 0.4789 0.133 Uiso 0.751(7) 1 calc PR A 1
O5 O 1.7900(13) 0.9416(4) 0.4758(5) 0.048(3) Uani 0.249(7) 1 d P A 2
C44 C 1.983(2) 0.9300(11) 0.502(2) 0.118(14) Uani 0.249(7) 1 d P A 2
H46 H 2.0401 0.9256 0.4533 0.177 Uiso 0.249(7) 1 calc PR A 2
H47 H 1.9974 0.8958 0.5351 0.177 Uiso 0.249(7) 1 calc PR A 2
H48 H 2.0400 0.9608 0.5362 0.177 Uiso 0.249(7) 1 calc PR A 2
C45 C 1.3694(10) 0.9431(4) 0.5650(6) 0.029(2) Uani 0.249(7) 1 d PGU A 2
H49 H 1.2444 0.9359 0.5460 0.034 Uiso 0.249(7) 1 calc PR A 2
C46 C 1.4942(12) 0.9383(3) 0.5095(6) 0.034(2) Uani 0.249(7) 1 d PGU A 2
H50 H 1.4526 0.9279 0.4533 0.041 Uiso 0.249(7) 1 calc PR A 2
C47 C 1.6810(11) 0.9490(4) 0.5378(7) 0.034(3) Uani 0.249(7) 1 d PGU A 2
C48 C 1.7431(9) 0.9645(5) 0.6217(7) 0.034(3) Uani 0.249(7) 1 d PGU A 2
H51 H 1.8681 0.9716 0.6407 0.041 Uiso 0.249(7) 1 calc PR A 2
C49 C 1.6184(13) 0.9693(6) 0.6773(5) 0.043(4) Uani 0.249(7) 1 d PGU A 2
H52 H 1.6600 0.9797 0.7334 0.052 Uiso 0.249(7) 1 calc PR A 2
C50 C 1.4316(12) 0.9586(5) 0.6489(5) 0.022(4) Uani 0.249(7) 1 d PGU A 2

loop_
_atom_site_aniso_label
_atom_site_aniso_U_11
_atom_site_aniso_U_22
_atom_site_aniso_U_33
_atom_site_aniso_U_23
_atom_site_aniso_U_13
_atom_site_aniso_U_12
C1 0.0270(10) 0.0268(11) 0.0534(13) 0.0096(9) 0.0096(9) -0.0013(8)
C2 0.0289(10) 0.0323(12) 0.0570(13) 0.0113(10) 0.0149(9) 0.0009(8)
C3 0.0300(10) 0.0311(12) 0.0559(13) 0.0087(10) 0.0135(9) 0.0041(8)
C4 0.0286(10) 0.0267(11) 0.0525(13) 0.0058(9) 0.0091(9) 0.0032(8)
C5 0.0293(10) 0.0282(11) 0.0544(13) 0.0086(9) 0.0082(9) 0.0006(8)
C6 0.0286(10) 0.0276(11) 0.0576(13) 0.0070(9) 0.0069(9) 0.0010(8)
C7 0.0285(10) 0.0272(11) 0.0688(15) 0.0105(10) 0.0118(10) -0.0010(8)
C8 0.0300(11) 0.0333(12) 0.0645(15) 0.0107(10) 0.0121(10) -0.0028(9)
C9 0.0260(10) 0.0341(12) 0.0549(13) 0.0058(10) 0.0091(9) -0.0029(8)
C10 0.0300(11) 0.0343(12) 0.0527(13) 0.0063(10) 0.0112(9) -0.0046(9)
C11 0.0320(11) 0.0347(12) 0.0507(12) 0.0037(9) 0.0133(9) -0.0036(9)
C12 0.0475(13) 0.0372(13) 0.0561(14) -0.0025(10) 0.0199(11) -0.0072(10)
C13 0.0423(12) 0.0339(13) 0.0599(14) -0.0010(10) 0.0176(10) -0.0087(10)
C14 0.0319(11) 0.0291(11) 0.0556(13) 0.0064(9) 0.0124(9) -0.0026(8)
C15 0.0296(10) 0.0283(11) 0.0511(12) 0.0057(9) 0.0089(9) -0.0017(8)
C16 0.0334(11) 0.0276(11) 0.0536(13) 0.0105(9) 0.0122(9) 0.0027(8)
C17 0.0333(11) 0.0296(12) 0.0627(14) 0.0083(10) 0.0106(10) 0.0016(9)
C18 0.0367(12) 0.0371(13) 0.0682(16) 0.0121(11) 0.0160(11) 0.0081(10)
C19 0.0486(13) 0.0306(12) 0.0570(14) 0.0107(10) 0.0215(11) 0.0077(10)
C20 0.0479(13) 0.0284(12) 0.0563(14) 0.0072(10) 0.0145(11) -0.0001(10)
C21 0.0361(11) 0.0297(12) 0.0583(14) 0.0098(10) 0.0102(10) 0.0015(9)
O1 0.0613(11) 0.0309(9) 0.0745(12) 0.0078(8) 0.0296(9) 0.0139(8)
C22 0.0606(17) 0.0496(17) 0.097(2) 0.0109(15) 0.0318(16) 0.0266(13)
C30 0.0304(10) 0.0281(11) 0.0527(13) 0.0048(9) 0.0129(9) -0.0010(8)
C31 0.0324(11) 0.0302(12) 0.0564(13) -0.0026(10) 0.0155(10) 0.0013(8)
C32 0.0384(11) 0.0237(11) 0.0555(13) -0.0008(9) 0.0144(10) 0.0054(8)
C33 0.0422(12) 0.0224(11) 0.0528(13) 0.0012(9) 0.0204(10) -0.0027(8)
C34 0.0307(11) 0.0284(12) 0.0852(18) 0.0052(11) 0.0184(11) -0.0012(9)
C35 0.0322(11) 0.0260(12) 0.0784(17) 0.0067(11) 0.0115(11) 0.0021(9)
O3 0.0435(9) 0.0228(8) 0.0738(11) -0.0008(7) 0.0266(8) -0.0046(6)
C36 0.0435(13) 0.0314(13) 0.094(2) -0.0078(12) 0.0324(13) -0.0139(10)
N1 0.0259(8) 0.0267(9) 0.0541(11) 0.0060(8) 0.0105(8) 0.0005(7)
N2 0.0271(8) 0.0265(9) 0.0527(11) 0.0060(7) 0.0086(8) -0.0010(7)
N3 0.0289(9) 0.0260(9) 0.0561(11) 0.0024(8) 0.0141(8) -0.0025(7)
B1 0.0265(11) 0.0265(12) 0.0553(14) 0.0050(10) 0.0131(10) -0.0005(9)
C37 0.0377(18) 0.031(2) 0.038(2) 0.0006(16) 0.0134(15) -0.0030(14)
O4 0.076(2) 0.0430(15) 0.0617(16) -0.0131(11) 0.0489(14) -0.0142(13)
C38 0.042(2) 0.036(2) 0.032(2) 0.0106(18) 0.0094(19) -0.0066(16)
C39 0.0388(18) 0.0324(18) 0.0337(19) -0.0056(14) 0.0129(15) -0.0103(13)
C40 0.058(3) 0.0335(18) 0.039(3) -0.0079(19) 0.026(3) -0.0138(16)
C41 0.061(3) 0.059(3) 0.039(2) 0.002(2) 0.007(2) -0.033(2)
C42 0.082(4) 0.054(3) 0.039(2) -0.0159(19) 0.019(2) -0.037(3)
C43 0.134(7) 0.053(3) 0.110(5) -0.035(3) 0.104(5) -0.034(4)
O5 0.051(5) 0.061(5) 0.034(4) 0.004(3) 0.017(3) -0.010(4)
C44 0.025(7) 0.083(14) 0.25(4) 0.063(18) 0.031(10) 0.021(8)
C45 0.033(5) 0.028(5) 0.026(5) -0.001(4) 0.008(4) 0.004(4)
C46 0.044(6) 0.024(4) 0.036(5) -0.008(4) 0.013(4) -0.009(4)
C47 0.018(5) 0.036(5) 0.050(7) 0.011(5) 0.011(5) -0.001(4)
C48 0.024(5) 0.060(8) 0.019(7) -0.009(6) 0.005(6) 0.000(5)
C49 0.040(6) 0.054(8) 0.037(7) 0.001(5) 0.013(5) -0.001(6)
C50 0.023(5) 0.030(5) 0.013(7) 0.016(5) 0.004(4) 0.002(4)

loop_
_atom_type_symbol
_atom_type_description
_atom_type_scat_dispersion_real
_atom_type_scat_dispersion_imag
_atom_type_scat_source
C C 0.0181 0.0091 'International Tables Vol C Tables 4.2.6.8 and 6.1.1.4'
H H 0.0000 0.0000 'International Tables Vol C Tables 4.2.6.8 and 6.1.1.4'
B B 0.0090 0.0039 'International Tables Vol C Tables 4.2.6.8 and 6.1.1.4'
N N 0.0311 0.0180 'International Tables Vol C Tables 4.2.6.8 and 6.1.1.4'
O O 0.0492 0.0322 'International Tables Vol C Tables 4.2.6.8 and 6.1.1.4'

loop_
_geom_angle_atom_site_label_1
_geom_angle_atom_site_label_2
_geom_angle_atom_site_label_3
_geom_angle
N1 C1 C15 118.20(19)
N1 C1 C2 105.42(18)
C15 C1 C2 135.70(19)
C3 C2 C1 107.98(18)
C3 C2 H2 126.0
C1 C2 H2 126.0
C2 C3 C4 108.60(19)
C2 C3 H3 125.7
C4 C3 H3 125.7
N1 C4 C5 118.94(19)
N1 C4 C3 105.08(18)
C5 C4 C3 135.16(19)
C4 C5 C6 117.94(19)
C4 C5 C16 122.25(19)
C6 C5 C16 119.01(18)
N2 C6 C5 119.89(18)
N2 C6 C7 105.41(19)
C5 C6 C7 133.36(19)
C8 C7 C6 108.3(2)
C8 C7 H4 125.9
C6 C7 H4 125.9
C7 C8 C9 108.0(2)
C7 C8 H5 126.0
C9 C8 H5 126.0
N2 C9 C10 119.98(18)
N2 C9 C8 105.89(19)
C10 C9 C8 132.5(2)
C11 C10 C9 117.7(2)
C11 C10 C38 123.0(3)
C9 C10 C38 119.3(3)
C11 C10 C50 120.3(5)
C9 C10 C50 120.5(5)
C38 C10 C50 14.2(4)
N3 C11 C10 118.3(2)
N3 C11 C12 105.34(18)
C10 C11 C12 135.9(2)
C13 C12 C11 108.1(2)
C13 C12 H6 126.0
C11 C12 H6 126.0
C12 C13 C14 108.2(2)
C12 C13 H7 125.9
C14 C13 H7 125.9
N3 C14 C15 119.6(2)
N3 C14 C13 105.44(18)
C15 C14 C13 134.2(2)
C14 C15 C1 117.87(18)
C14 C15 C30 119.14(19)
C1 C15 C30 122.86(19)
C17 C16 C21 117.5(2)
C17 C16 C5 120.7(2)
C21 C16 C5 121.7(2)
C18 C17 C16 121.7(2)
C18 C17 H8 119.1
C16 C17 H8 119.1
C19 C18 C17 119.5(2)
C19 C18 H9 120.2
C17 C18 H9 120.2
O1 C19 C20 116.1(2)
O1 C19 C18 124.2(2)
C20 C19 C18 119.6(2)
C21 C20 C19 120.3(2)
C21 C20 H10 119.9
C19 C20 H10 119.9
C20 C21 C16 121.3(2)
C20 C21 H11 119.4
C16 C21 H11 119.4
C19 O1 C22 116.6(2)
O1 C22 H29 109.5
O1 C22 H30 109.5
H29 C22 H30 109.5
O1 C22 H31 109.5
H29 C22 H31 109.5
H30 C22 H31 109.5
C35 C30 C31 117.24(19)
C35 C30 C15 123.48(19)
C31 C30 C15 119.28(18)
C32 C31 C30 121.3(2)
C32 C31 H22 119.3
C30 C31 H22 119.3
C31 C32 C33 120.37(19)
C31 C32 H23 119.8
C33 C32 H23 119.8
O3 C33 C34 124.7(2)
O3 C33 C32 115.85(18)
C34 C33 C32 119.48(19)
C33 C34 C35 119.9(2)
C33 C34 H24 120.1
C35 C34 H24 120.1
C30 C35 C34 121.7(2)
C30 C35 H25 119.2
C34 C35 H25 119.2
C33 O3 C36 117.40(17)
O3 C36 H36 109.5
O3 C36 H37 109.5
H36 C36 H37 109.5
O3 C36 H38 109.5
H36 C36 H38 109.5
H37 C36 H38 109.5
C4 N1 C1 112.49(17)
C4 N1 B1 124.60(17)
C1 N1 B1 122.67(17)
C9 N2 C6 111.98(17)
C9 N2 B1 123.14(18)
C6 N2 B1 124.50(18)
C14 N3 C11 112.75(18)
C14 N3 B1 122.50(18)
C11 N3 B1 124.67(17)
N3 B1 N1 104.09(18)
N3 B1 N2 104.81(19)
N1 B1 N2 104.77(17)
N3 B1 H1 110.4(7)
N1 B1 H1 116.7(7)
N2 B1 H1 114.9(7)
C39 C37 C38 122.2(4)
C39 C37 H39 118.9
C38 C37 H39 118.9
C40 O4 C43 118.0(6)
C41 C38 C37 116.6(4)
C41 C38 C10 122.7(4)
C37 C38 C10 120.7(5)
C37 C39 C40 119.9(3)
C37 C39 H40 120.1
C40 C39 H40 120.1
O4 C40 C42 124.1(5)
O4 C40 C39 116.0(5)
C42 C40 C39 119.9(4)
C38 C41 C42 121.9(4)
C38 C41 H41 119.1
C42 C41 H41 119.1
C40 C42 C41 119.4(3)
C40 C42 H42 120.3
C41 C42 H42 120.3
O4 C43 H43 109.5
O4 C43 H44 109.5
H43 C43 H44 109.5
O4 C43 H45 109.5
H43 C43 H45 109.5
H44 C43 H45 109.5
C47 O5 C44 118.4(15)
O5 C44 H46 109.5
O5 C44 H47 109.5
H46 C44 H47 109.5
O5 C44 H48 109.4
H46 C44 H48 109.5
H47 C44 H48 109.5
C46 C45 C50 120.0
C46 C45 H49 120.0
C50 C45 H49 120.0
C45 C46 C47 120.0
C45 C46 H50 120.0
C47 C46 H50 120.0
C46 C47 C48 120.0
C46 C47 O5 113.7(7)
C48 C47 O5 126.3(7)
C49 C48 C47 120.0
C49 C48 H51 120.0
C47 C48 H51 120.0
C48 C49 C50 120.0
C48 C49 H52 120.0
C50 C49 H52 120.0
C49 C50 C45 120.0
C49 C50 C10 114.2(6)
C45 C50 C10 124.8(6)

loop_
_geom_bond_atom_site_label_1
_geom_bond_atom_site_label_2
_geom_bond_distance
C1 N1 1.366(3)
C1 C15 1.426(3)
C1 C2 1.438(3)
C2 C3 1.368(3)
C2 H2 0.9300
C3 C4 1.438(3)
C3 H3 0.9300
C4 N1 1.365(3)
C4 C5 1.424(3)
C5 C6 1.430(3)
C5 C16 1.479(3)
C6 N2 1.368(3)
C6 C7 1.435(3)
C7 C8 1.371(3)
C7 H4 0.9300
C8 C9 1.430(3)
C8 H5 0.9300
C9 N2 1.363(3)
C9 C10 1.428(3)
C10 C11 1.424(3)
C10 C38 1.436(5)
C10 C50 1.604(7)
C11 N3 1.369(3)
C11 C12 1.434(3)
C12 C13 1.376(3)
C12 H6 0.9300
C13 C14 1.437(3)
C13 H7 0.9300
C14 N3 1.358(3)
C14 C15 1.424(3)
C15 C30 1.478(3)
C16 C17 1.395(3)
C16 C21 1.397(3)
C17 C18 1.389(3)
C17 H8 0.9300
C18 C19 1.388(4)
C18 H9 0.9300
C19 O1 1.373(3)
C19 C20 1.388(3)
C20 C21 1.382(3)
C20 H10 0.9300
C21 H11 0.9300
O1 C22 1.431(3)
C22 H29 0.9600
C22 H30 0.9600
C22 H31 0.9600
C30 C35 1.389(3)
C30 C31 1.402(3)
C31 C32 1.377(3)
C31 H22 0.9300
C32 C33 1.385(3)
C32 H23 0.9300
C33 O3 1.374(3)
C33 C34 1.381(3)
C34 C35 1.389(3)
C34 H24 0.9300
C35 H25 0.9300
O3 C36 1.426(3)
C36 H36 0.9600
C36 H37 0.9600
C36 H38 0.9600
N1 B1 1.501(3)
N2 B1 1.502(3)
N3 B1 1.495(3)
B1 H1 1.266(15)
C37 C39 1.372(6)
C37 C38 1.406(6)
C37 H39 0.9300
O4 C40 1.364(5)
O4 C43 1.402(6)
C38 C41 1.385(6)
C39 C40 1.396(5)
C39 H40 0.9300
C40 C42 1.371(7)
C41 C42 1.414(6)
C41 H41 0.9300
C42 H42 0.9300
C43 H43 0.9600
C43 H44 0.9600
C43 H45 0.9600
O5 C47 1.393(13)
O5 C44 1.430(17)
C44 H46 0.9600
C44 H47 0.9600
C44 H48 0.9600
C45 C46 1.3900
C45 C50 1.3900
C45 H49 0.9300
C46 C47 1.3900
C46 H50 0.9300
C47 C48 1.3900
C48 C49 1.3900
C48 H51 0.9300
C49 C50 1.3900
C49 H52 0.9300

loop_
_geom_torsion_atom_site_label_1
_geom_torsion_atom_site_label_2
_geom_torsion_atom_site_label_3
_geom_torsion_atom_site_label_4
_geom_torsion
N1 C1 C2 C3 4.5(2)
C15 C1 C2 C3 -165.4(2)
C1 C2 C3 C4 -0.9(3)
C2 C3 C4 N1 -3.1(3)
C2 C3 C4 C5 166.0(3)
N1 C4 C5 C6 4.1(3)
C3 C4 C5 C6 -163.8(3)
N1 C4 C5 C16 173.7(2)
C3 C4 C5 C16 5.8(4)
C4 C5 C6 N2 -8.8(3)
C16 C5 C6 N2 -178.8(2)
C4 C5 C6 C7 155.8(2)
C16 C5 C6 C7 -14.2(4)
N2 C6 C7 C8 2.4(3)
C5 C6 C7 C8 -163.7(2)
C6 C7 C8 C9 1.6(3)
C7 C8 C9 N2 -5.1(2)
C7 C8 C9 C10 160.0(2)
N2 C9 C10 C11 13.1(3)
C8 C9 C10 C11 -150.3(2)
N2 C9 C10 C38 -164.6(3)
C8 C9 C10 C38 32.0(4)
N2 C9 C10 C50 179.1(4)
C8 C9 C10 C50 15.6(5)
C9 C10 C11 N3 -12.4(3)
C38 C10 C11 N3 165.2(3)
C50 C10 C11 N3 -178.4(5)
C9 C10 C11 C12 158.2(3)
C38 C10 C11 C12 -24.2(5)
C50 C10 C11 C12 -7.8(6)
N3 C11 C12 C13 3.0(3)
C10 C11 C12 C13 -168.3(3)
C11 C12 C13 C14 -0.8(3)
C12 C13 C14 N3 -1.8(3)
C12 C13 C14 C15 168.3(2)
N3 C14 C15 C1 12.2(3)
C13 C14 C15 C1 -156.7(2)
N3 C14 C15 C30 -171.9(2)
C13 C14 C15 C30 19.2(4)
N1 C1 C15 C14 -9.7(3)
C2 C1 C15 C14 159.2(2)
N1 C1 C15 C30 174.52(19)
C2 C1 C15 C30 -16.5(4)
C4 C5 C16 C17 -39.7(3)
C6 C5 C16 C17 129.8(2)
C4 C5 C16 C21 142.5(2)
C6 C5 C16 C21 -48.0(3)
C21 C16 C17 C18 -1.6(3)
C5 C16 C17 C18 -179.4(2)
C16 C17 C18 C19 0.5(4)
C17 C18 C19 O1 -179.2(2)
C17 C18 C19 C20 0.9(4)
O1 C19 C20 C21 178.8(2)
C18 C19 C20 C21 -1.3(4)
C19 C20 C21 C16 0.2(4)
C17 C16 C21 C20 1.2(3)
C5 C16 C21 C20 179.0(2)
C20 C19 O1 C22 177.4(2)
C18 C19 O1 C22 -2.4(3)
C14 C15 C30 C35 -135.3(2)
C1 C15 C30 C35 40.3(3)
C14 C15 C30 C31 44.3(3)
C1 C15 C30 C31 -140.0(2)
C35 C30 C31 C32 -0.8(3)
C15 C30 C31 C32 179.6(2)
C30 C31 C32 C33 0.1(4)
C31 C32 C33 O3 -179.1(2)
C31 C32 C33 C34 0.6(4)
O3 C33 C34 C35 179.1(2)
C32 C33 C34 C35 -0.6(4)
C31 C30 C35 C34 0.8(4)
C15 C30 C35 C34 -179.5(2)
C33 C34 C35 C30 -0.1(4)
C34 C33 O3 C36 4.0(3)
C32 C33 O3 C36 -176.2(2)
C5 C4 N1 C1 -165.0(2)
C3 C4 N1 C1 6.2(3)
C5 C4 N1 B1 20.6(3)
C3 C4 N1 B1 -168.2(2)
C15 C1 N1 C4 165.23(19)
C2 C1 N1 C4 -6.8(2)
C15 C1 N1 B1 -20.2(3)
C2 C1 N1 B1 167.8(2)
C10 C9 N2 C6 -160.5(2)
C8 C9 N2 C6 6.9(2)
C10 C9 N2 B1 12.7(3)
C8 C9 N2 B1 -179.87(19)
C5 C6 N2 C9 162.5(2)
C7 C6 N2 C9 -5.9(2)
C5 C6 N2 B1 -10.6(3)
C7 C6 N2 B1 -179.0(2)
C15 C14 N3 C11 -167.9(2)
C13 C14 N3 C11 3.9(2)
C15 C14 N3 B1 15.3(3)
C13 C14 N3 B1 -172.93(19)
C10 C11 N3 C14 168.8(2)
C12 C11 N3 C14 -4.4(2)
C10 C11 N3 B1 -14.4(3)
C12 C11 N3 B1 172.4(2)
C14 N3 B1 N1 -38.8(3)
C11 N3 B1 N1 144.78(19)
C14 N3 B1 N2 -148.56(19)
C11 N3 B1 N2 35.0(3)
C4 N1 B1 N3 -144.5(2)
C1 N1 B1 N3 41.6(3)
C4 N1 B1 N2 -34.7(3)
C1 N1 B1 N2 151.4(2)
C9 N2 B1 N3 -33.7(3)
C6 N2 B1 N3 138.6(2)
C9 N2 B1 N1 -143.0(2)
C6 N2 B1 N1 29.4(3)
C39 C37 C38 C41 -4.3(6)
C39 C37 C38 C10 176.1(4)
C11 C10 C38 C41 44.1(6)
C9 C10 C38 C41 -138.3(4)
C50 C10 C38 C41 -39(2)
C11 C10 C38 C37 -136.3(4)
C9 C10 C38 C37 41.3(6)
C50 C10 C38 C37 140(3)
C38 C37 C39 C40 1.8(6)
C43 O4 C40 C42 -4.3(8)
C43 O4 C40 C39 176.5(6)
C37 C39 C40 O4 -178.7(3)
C37 C39 C40 C42 2.1(6)
C37 C38 C41 C42 2.9(7)
C10 C38 C41 C42 -177.5(4)
O4 C40 C42 C41 177.5(4)
C39 C40 C42 C41 -3.4(6)
C38 C41 C42 C40 0.8(7)
C50 C45 C46 C47 0.0
C45 C46 C47 C48 0.0
C45 C46 C47 O5 179.0(8)
C44 O5 C47 C46 -156.5(13)
C44 O5 C47 C48 22.5(17)
C46 C47 C48 C49 0.0
O5 C47 C48 C49 -178.9(9)
C47 C48 C49 C50 0.0
C48 C49 C50 C45 0.0
C48 C49 C50 C10 169.4(8)
C46 C45 C50 C49 0.0
C46 C45 C50 C10 -168.2(9)
C11 C10 C50 C49 -122.3(4)
C9 C10 C50 C49 72.1(6)
C38 C10 C50 C49 -17(2)
C11 C10 C50 C45 46.5(8)
C9 C10 C50 C45 -119.1(7)
C38 C10 C50 C45 152(3)
